data_7028453
loop_
_publ_author_name
'Ib\'a\~nez, Susana'
'Vre\<cko, Doris Nena'
'Estevan, Francisco'
'Hirva, Pipsa'
'Sana\'u, Mercedes'
'Ubeda, Maangeles'

_publ_section_title
;
 Further orthometalated dinuclear palladium(iii) compounds with bridging
 N,S-donor ligands.
;
_journal_issue 7
_journal_name_full 'Dalton transactions (Cambridge, England : 2003)'
_journal_page_first 2961
_journal_page_last 2970
_journal_paper_doi 10.1039/c3dt52717d
_journal_volume 43
_journal_year 2014
_chemical_formula_sum 'C42 H42 Cl4 N8 P2 Pd2 S2'
_chemical_formula_weight 1139.50
_chemical_name_systematic
; 
 ? 
;
_space_group_IT_number 14
_symmetry_cell_setting monoclinic
_symmetry_space_group_name_Hall '-P 2ybc'
_symmetry_space_group_name_H-M 'P 1 21/c 1'
_atom_sites_solution_hydrogens geom
_atom_sites_solution_primary direct
_atom_sites_solution_secondary difmap
_audit_creation_method SHELXL-97
_cell_angle_alpha 90.00
_cell_angle_beta 94.4590(18)
_cell_angle_gamma 90.00
_cell_formula_units_Z 4
_cell_length_a 10.2310(5)
_cell_length_b 12.5690(6)
_cell_length_c 35.9450(16)
_cell_measurement_temperature 293(2)
_cell_volume 4608.3(4)
_computing_cell_refinement 'Denzo and Scalepack(Otwinowski & Minor1997)'
_computing_data_collection 'Collect(Nonius BV, 1997-2000)'
_computing_data_reduction 'Denzo and Scalepack(Otwinowski & Minor1997)'
_computing_molecular_graphics 'Bruker SHELXTL'
_computing_publication_material 'Bruker SHELXTL'
_computing_structure_refinement 'Bruker SHELXTL'
_computing_structure_solution 'Bruker SHELXTL'
_diffrn_ambient_temperature 293(2)
_diffrn_measured_fraction_theta_full 0.924
_diffrn_measured_fraction_theta_max 0.924
_diffrn_radiation_monochromator graphite
_diffrn_radiation_source 'fine-focus sealed tube'
_diffrn_radiation_type MoK\a
_diffrn_radiation_wavelength 0.71073
_diffrn_reflns_av_R_equivalents 0.0701
_diffrn_reflns_av_sigmaI/netI 0.1110
_diffrn_reflns_limit_h_max 13
_diffrn_reflns_limit_h_min -13
_diffrn_reflns_limit_k_max 15
_diffrn_reflns_limit_k_min -16
_diffrn_reflns_limit_l_max 46
_diffrn_reflns_limit_l_min -46
_diffrn_reflns_number 15507
_diffrn_reflns_theta_full 27.52
_diffrn_reflns_theta_max 27.52
_diffrn_reflns_theta_min 1.14
_exptl_absorpt_coefficient_mu 1.214
_exptl_absorpt_correction_type none
_exptl_crystal_colour 0.26
_exptl_crystal_density_diffrn 1.642
_exptl_crystal_density_method 'not measured'
_exptl_crystal_description prismatic
_exptl_crystal_F_000 2288
_exptl_crystal_size_max 0.26
_exptl_crystal_size_mid 0.20
_refine_diff_density_max 1.349
_refine_diff_density_min -1.563
_refine_diff_density_rms 0.312
_refine_ls_extinction_coef 0.0063(5)
_refine_ls_extinction_expression Fc^*^=kFc[1+0.001xFc^2^\l^3^/sin(2\q)]^-1/4^
_refine_ls_extinction_method SHELXL
_refine_ls_goodness_of_fit_ref 0.990
_refine_ls_hydrogen_treatment costr
_refine_ls_matrix_type full
_refine_ls_number_parameters 542
_refine_ls_number_reflns 9800
_refine_ls_number_restraints 0
_refine_ls_restrained_S_all 0.990
_refine_ls_R_factor_all 0.1372
_refine_ls_R_factor_gt 0.0674
_refine_ls_shift/su_max 0.001
_refine_ls_shift/su_mean 0.000
_refine_ls_structure_factor_coef Fsqd
_refine_ls_weighting_details 'calc w=1/[\s^2^(Fo^2^)+(0.1293P)^2^+0.0000P] where P=(Fo^2^+2Fc^2^)/3'
_refine_ls_weighting_scheme calc
_refine_ls_wR_factor_gt 0.1709
_refine_ls_wR_factor_ref 0.2299
_reflns_number_gt 5271
_reflns_number_total 9800
_reflns_threshold_expression >2sigma(I)
_cod_data_source_file c3dt52717d.txt
_cod_data_source_block shelxl
_cod_original_sg_symbol_H-M P2(1)/c
_cod_database_code 7028453

loop_
_symmetry_equiv_pos_as_xyz
'x, y, z'
'-x, y+1/2, -z+1/2'
'-x, -y, -z'
'x, -y-1/2, z-1/2'

loop_
_atom_site_label
_atom_site_type_symbol
_atom_site_fract_x
_atom_site_fract_y
_atom_site_fract_z
_atom_site_U_iso_or_equiv
_atom_site_adp_type
_atom_site_occupancy
_atom_site_symmetry_multiplicity
_atom_site_calc_flag
_atom_site_refinement_flags
Pd1 Pd 0.15148(6) 0.22176(5) 0.358992(17) 0.0316(2) Uani 1 1 d .
P1 P 0.2414(2) 0.18210(17) 0.41771(6) 0.0338(5) Uani 1 1 d .
S1 S 0.0679(2) 0.28055(19) 0.29889(6) 0.0450(6) Uani 1 1 d .
N2 N 0.3324(7) 0.2726(5) 0.28907(19) 0.0376(16) Uani 1 1 d .
C2 C 0.2075(8) 0.2825(7) 0.2757(2) 0.0392(19) Uani 1 1 d .
Cl1 Cl 0.7925(6) 0.9366(5) 0.4398(2) 0.237(4) Uani 1 1 d .
Pd2 Pd 0.40833(6) 0.27693(5) 0.346179(16) 0.0317(2) Uani 1 1 d .
P2 P 0.3357(2) 0.44772(17) 0.35455(6) 0.0362(5) Uani 1 1 d .
S2 S 0.4740(2) 0.09519(18) 0.34311(7) 0.0412(5) Uani 1 1 d .
N1 N 0.2056(6) 0.0744(5) 0.33545(19) 0.0359(16) Uani 1 1 d .
N4 N 0.2115(7) 0.2964(6) 0.23896(19) 0.048(2) Uani 1 1 d .
Cl2 Cl 0.8310(5) 1.0646(7) 0.37477(18) 0.227(4) Uani 1 1 d .
C3 C 0.1056(10) 0.3142(11) 0.2103(3) 0.075(4) Uani 1 1 d .
H3A H 0.0233 0.3139 0.2214 0.112 Uiso 1 1 calc R
H3B H 0.1059 0.2586 0.1920 0.112 Uiso 1 1 calc R
H3C H 0.1177 0.3817 0.1986 0.112 Uiso 1 1 calc R
Cl3 Cl 0.7579(5) 0.5389(5) 0.27042(19) 0.175(3) Uani 1 1 d .
N5 N 0.3369(8) 0.2940(7) 0.2297(2) 0.060(2) Uani 1 1 d .
H4A H 0.3640 0.3006 0.2077 0.072 Uiso 1 1 calc R
Cl4 Cl 0.7184(4) 0.3560(3) 0.31546(12) 0.1122(13) Uani 1 1 d .
N6 N 0.4075(7) 0.2796(6) 0.2605(2) 0.0475(19) Uani 1 1 d .
H5A H 0.4916 0.2752 0.2624 0.057 Uiso 1 1 calc R
N10 N 0.1182(8) -0.0016(6) 0.3242(2) 0.060(2) Uani 1 1 d .
H6A H 0.0344 0.0061 0.3226 0.072 Uiso 1 1 calc R
N9 N 0.1785(8) -0.0871(7) 0.3162(3) 0.078(3) Uani 1 1 d .
H7A H 0.1435 -0.1464 0.3089 0.094 Uiso 1 1 calc R
N8 N 0.3084(7) -0.0656(6) 0.3217(3) 0.059(2) Uani 1 1 d .
C9 C 0.4058(12) -0.1470(9) 0.3145(4) 0.107(6) Uani 1 1 d .
H9A H 0.4923 -0.1186 0.3200 0.160 Uiso 1 1 calc R
H9B H 0.3951 -0.1679 0.2888 0.160 Uiso 1 1 calc R
H9C H 0.3938 -0.2077 0.3301 0.160 Uiso 1 1 calc R
C1 C 0.3233(9) 0.0358(7) 0.3331(2) 0.043(2) Uani 1 1 d .
C11 C 0.4002(8) 0.2426(6) 0.4286(2) 0.038(2) Uani 1 1 d .
C12 C 0.4766(8) 0.2763(7) 0.4003(2) 0.0369(18) Uani 1 1 d .
C13 C 0.6060(8) 0.3097(7) 0.4093(2) 0.040(2) Uani 1 1 d .
H13A H 0.6570 0.3328 0.3906 0.048 Uiso 1 1 calc R
C14 C 0.6572(9) 0.3082(8) 0.4453(3) 0.051(2) Uani 1 1 d .
H14A H 0.7441 0.3287 0.4505 0.062 Uiso 1 1 calc R
C15 C 0.5860(10) 0.2777(8) 0.4743(3) 0.055(3) Uani 1 1 d .
H15A H 0.6226 0.2787 0.4988 0.065 Uiso 1 1 calc R
C16 C 0.4563(10) 0.2452(7) 0.4658(3) 0.049(2) Uani 1 1 d .
H16A H 0.4058 0.2247 0.4850 0.058 Uiso 1 1 calc R
C20 C 0.780(3) 0.417(2) 0.2861(8) 0.34(2) Uani 1 1 d .
H20A H 0.7661 0.3728 0.2640 0.412 Uiso 1 1 calc R
H20B H 0.8732 0.4130 0.2933 0.412 Uiso 1 1 calc R
C21 C 0.1435(8) 0.2205(7) 0.4565(2) 0.040(2) Uani 1 1 d .
C22 C 0.0495(9) 0.1508(9) 0.4688(3) 0.054(3) Uani 1 1 d .
H22A H 0.0422 0.0821 0.4593 0.065 Uiso 1 1 calc R
C23 C -0.0324(10) 0.1848(10) 0.4951(3) 0.069(3) Uani 1 1 d .
H23A H -0.0962 0.1387 0.5027 0.082 Uiso 1 1 calc R
C24 C -0.0223(12) 0.2854(10) 0.5104(3) 0.072(3) Uani 1 1 d .
H24A H -0.0783 0.3071 0.5281 0.086 Uiso 1 1 calc R
C25 C 0.0718(11) 0.3526(9) 0.4989(3) 0.064(3) Uani 1 1 d .
H25A H 0.0835 0.4193 0.5098 0.076 Uiso 1 1 calc R
C26 C 0.1504(10) 0.3208(8) 0.4708(3) 0.058(3) Uani 1 1 d .
H26A H 0.2086 0.3692 0.4616 0.070 Uiso 1 1 calc R
C30 C 0.7335(17) 1.0256(17) 0.4084(5) 0.163(9) Uani 1 1 d .
H30A H 0.7091 1.0886 0.4218 0.195 Uiso 1 1 calc R
H30B H 0.6536 0.9965 0.3961 0.195 Uiso 1 1 calc R
C31 C 0.2695(8) 0.0393(7) 0.4238(2) 0.039(2) Uani 1 1 d .
C32 C 0.1703(10) -0.0302(7) 0.4107(3) 0.052(2) Uani 1 1 d .
H32A H 0.0903 -0.0025 0.4012 0.062 Uiso 1 1 calc R
C33 C 0.1880(11) -0.1407(7) 0.4116(3) 0.062(3) Uani 1 1 d .
H33A H 0.1209 -0.1865 0.4030 0.074 Uiso 1 1 calc R
C34 C 0.3095(12) -0.1803(8) 0.4259(3) 0.069(3) Uani 1 1 d .
H34A H 0.3239 -0.2533 0.4267 0.082 Uiso 1 1 calc R
C35 C 0.4104(11) -0.1103(8) 0.4390(3) 0.065(3) Uani 1 1 d .
H35A H 0.4913 -0.1369 0.4482 0.078 Uiso 1 1 calc R
C36 C 0.3882(9) -0.0016(7) 0.4380(3) 0.047(2) Uani 1 1 d .
H36A H 0.4543 0.0446 0.4471 0.056 Uiso 1 1 calc R
C41 C 0.1825(8) 0.4541(6) 0.3776(2) 0.0371(19) Uani 1 1 d .
C42 C 0.1018(8) 0.3631(6) 0.3786(2) 0.0363(19) Uani 1 1 d .
C43 C -0.0206(8) 0.3759(7) 0.3922(2) 0.042(2) Uani 1 1 d .
H43A H -0.0742 0.3167 0.3939 0.050 Uiso 1 1 calc R
C44 C -0.0653(9) 0.4733(7) 0.4033(3) 0.050(2) Uani 1 1 d .
H44A H -0.1484 0.4792 0.4120 0.061 Uiso 1 1 calc R
C45 C 0.0140(10) 0.5629(7) 0.4017(3) 0.055(3) Uani 1 1 d .
H45A H -0.0166 0.6293 0.4085 0.066 Uiso 1 1 calc R
C46 C 0.1385(9) 0.5523(7) 0.3897(3) 0.047(2) Uani 1 1 d .
H46A H 0.1936 0.6112 0.3898 0.056 Uiso 1 1 calc R
C51 C 0.2996(9) 0.5160(7) 0.3102(3) 0.045(2) Uani 1 1 d .
C52 C 0.1746(9) 0.5532(7) 0.2985(3) 0.055(3) Uani 1 1 d .
H52A H 0.1081 0.5491 0.3147 0.066 Uiso 1 1 calc R
C53 C 0.1484(13) 0.5947(9) 0.2643(3) 0.076(3) Uani 1 1 d .
H53A H 0.0635 0.6168 0.2570 0.091 Uiso 1 1 calc R
C54 C 0.2453(15) 0.6053(10) 0.2397(3) 0.087(4) Uani 1 1 d .
H54A H 0.2272 0.6377 0.2166 0.105 Uiso 1 1 calc R
C55 C 0.3683(14) 0.5674(9) 0.2500(3) 0.074(4) Uani 1 1 d .
H55A H 0.4339 0.5722 0.2335 0.089 Uiso 1 1 calc R
C56 C 0.3953(11) 0.5217(8) 0.2849(3) 0.059(3) Uani 1 1 d .
H56A H 0.4784 0.4945 0.2914 0.071 Uiso 1 1 calc R
C61 C 0.4477(9) 0.5364(7) 0.3824(3) 0.047(2) Uani 1 1 d .
C62 C 0.4534(10) 0.5283(7) 0.4208(3) 0.056(3) Uani 1 1 d .
H62A H 0.3952 0.4844 0.4322 0.067 Uiso 1 1 calc R
C63 C 0.5483(12) 0.5872(9) 0.4424(3) 0.070(3) Uani 1 1 d .
H63A H 0.5529 0.5799 0.4683 0.085 Uiso 1 1 calc R
C64 C 0.6315(11) 0.6525(10) 0.4276(4) 0.076(4) Uani 1 1 d .
H64A H 0.6921 0.6913 0.4427 0.091 Uiso 1 1 calc R
C65 C 0.6267(11) 0.6618(10) 0.3895(4) 0.081(4) Uani 1 1 d .
H65A H 0.6854 0.7063 0.3786 0.097 Uiso 1 1 calc R
C66 C 0.5323(10) 0.6037(7) 0.3667(3) 0.060(3) Uani 1 1 d .
H66A H 0.5281 0.6115 0.3409 0.071 Uiso 1 1 calc R

loop_
_atom_site_aniso_label
_atom_site_aniso_U_11
_atom_site_aniso_U_22
_atom_site_aniso_U_33
_atom_site_aniso_U_23
_atom_site_aniso_U_13
_atom_site_aniso_U_12
Pd1 0.0281(3) 0.0321(3) 0.0349(4) -0.0023(3) 0.0050(3) 0.0013(3)
P1 0.0332(11) 0.0331(10) 0.0357(11) 0.0009(9) 0.0062(9) 0.0010(9)
S1 0.0349(11) 0.0593(15) 0.0404(12) 0.0018(11) 0.0004(9) 0.0029(11)
N2 0.037(4) 0.045(4) 0.032(4) -0.001(3) 0.005(3) 0.005(3)
C2 0.036(5) 0.047(5) 0.035(4) 0.002(4) 0.003(4) 0.003(4)
Cl1 0.148(5) 0.162(5) 0.378(10) 0.147(6) -0.132(6) -0.062(4)
Pd2 0.0284(3) 0.0348(4) 0.0321(3) 0.0004(3) 0.0040(2) 0.0010(3)
P2 0.0343(12) 0.0324(11) 0.0421(13) 0.0021(10) 0.0041(10) 0.0004(9)
S2 0.0332(11) 0.0414(12) 0.0492(13) -0.0021(10) 0.0045(10) 0.0074(9)
N1 0.031(4) 0.035(4) 0.042(4) -0.010(3) 0.002(3) 0.003(3)
N4 0.046(5) 0.070(6) 0.027(4) 0.005(4) -0.007(3) -0.001(4)
Cl2 0.084(3) 0.443(12) 0.152(5) 0.065(6) 0.002(3) 0.036(5)
C3 0.057(7) 0.127(11) 0.038(6) 0.007(6) -0.015(5) 0.005(7)
Cl3 0.136(4) 0.152(5) 0.239(7) 0.101(5) 0.028(4) 0.000(4)
N5 0.048(5) 0.102(7) 0.031(4) 0.012(4) 0.008(4) 0.000(5)
Cl4 0.113(3) 0.111(3) 0.117(3) 0.014(2) 0.036(3) 0.000(2)
N6 0.037(4) 0.065(5) 0.042(4) 0.008(4) 0.008(3) 0.004(4)
N10 0.037(4) 0.057(5) 0.085(7) -0.019(5) 0.007(4) 0.001(4)
N9 0.047(5) 0.056(5) 0.134(9) -0.049(6) 0.017(6) -0.007(4)
N8 0.036(4) 0.042(4) 0.101(7) -0.020(5) 0.010(4) 0.004(4)
C9 0.070(8) 0.053(7) 0.200(17) -0.052(9) 0.030(10) 0.009(6)
C1 0.044(5) 0.042(5) 0.044(5) -0.010(4) 0.014(4) -0.002(4)
C11 0.038(5) 0.032(4) 0.045(5) 0.003(4) 0.003(4) 0.006(4)
C12 0.037(4) 0.044(5) 0.030(4) 0.008(4) 0.000(3) -0.002(4)
C13 0.032(4) 0.048(5) 0.040(5) -0.005(4) -0.002(4) -0.009(4)
C14 0.039(5) 0.051(6) 0.064(7) 0.002(5) 0.006(5) 0.001(4)
C15 0.061(6) 0.065(7) 0.036(5) -0.004(5) -0.004(5) -0.002(5)
C16 0.053(6) 0.057(6) 0.035(5) 0.001(4) -0.006(4) -0.003(5)
C20 0.31(3) 0.34(4) 0.42(4) 0.32(3) 0.27(3) 0.28(3)
C21 0.033(4) 0.051(5) 0.035(4) 0.002(4) 0.005(4) 0.012(4)
C22 0.038(5) 0.080(7) 0.046(5) 0.009(5) 0.009(4) -0.003(5)
C23 0.054(7) 0.104(9) 0.052(6) 0.005(6) 0.024(5) -0.002(6)
C24 0.069(8) 0.098(10) 0.050(6) -0.016(6) 0.017(6) 0.014(7)
C25 0.075(7) 0.068(7) 0.050(6) -0.018(5) 0.015(6) 0.018(6)
C26 0.064(7) 0.058(6) 0.054(6) -0.008(5) 0.015(5) 0.008(5)
C30 0.127(15) 0.26(3) 0.102(14) 0.059(15) 0.004(12) 0.045(16)
C31 0.045(5) 0.038(4) 0.035(5) 0.005(4) 0.007(4) 0.006(4)
C32 0.046(5) 0.045(5) 0.064(7) -0.006(5) 0.009(5) -0.004(5)
C33 0.074(7) 0.035(5) 0.074(7) 0.012(5) -0.005(6) -0.008(5)
C34 0.096(9) 0.032(5) 0.075(8) -0.001(5) -0.010(7) 0.003(6)
C35 0.065(7) 0.049(6) 0.080(8) 0.011(6) -0.005(6) 0.015(5)
C36 0.045(5) 0.045(5) 0.051(6) 0.013(4) 0.004(4) 0.007(4)
C41 0.036(4) 0.035(4) 0.042(5) -0.003(4) 0.010(4) -0.001(4)
C42 0.039(5) 0.034(4) 0.038(5) 0.001(4) 0.011(4) 0.006(4)
C43 0.033(4) 0.038(5) 0.055(6) -0.001(4) 0.007(4) 0.005(4)
C44 0.041(5) 0.041(5) 0.070(7) -0.013(5) 0.011(5) 0.002(4)
C45 0.059(6) 0.038(5) 0.069(7) -0.004(5) 0.008(5) 0.017(5)
C46 0.046(5) 0.042(5) 0.053(6) -0.006(4) 0.006(4) 0.002(4)
C51 0.048(5) 0.036(5) 0.051(6) 0.009(4) 0.000(4) 0.002(4)
C52 0.045(5) 0.052(6) 0.067(7) 0.003(5) 0.005(5) 0.013(5)
C53 0.091(9) 0.071(8) 0.062(8) 0.010(6) -0.010(7) 0.031(7)
C54 0.128(12) 0.074(8) 0.056(8) 0.028(7) -0.017(8) -0.001(9)
C55 0.119(11) 0.064(7) 0.044(6) 0.005(5) 0.027(7) -0.010(7)
C56 0.062(7) 0.053(6) 0.065(7) 0.010(5) 0.020(6) -0.009(5)
C61 0.044(5) 0.032(5) 0.066(7) 0.001(4) 0.015(5) 0.002(4)
C62 0.069(7) 0.041(5) 0.056(6) -0.008(5) -0.002(5) -0.005(5)
C63 0.085(9) 0.058(7) 0.064(7) -0.020(6) -0.024(6) 0.002(6)
C64 0.057(7) 0.068(8) 0.097(10) -0.032(7) -0.035(7) 0.003(6)
C65 0.050(7) 0.071(8) 0.121(12) -0.013(8) 0.006(7) -0.014(6)
C66 0.065(7) 0.038(5) 0.076(7) -0.005(5) 0.008(6) -0.008(5)

loop_
_atom_type_symbol
_atom_type_description
_atom_type_scat_dispersion_real
_atom_type_scat_dispersion_imag
_atom_type_scat_source
C C 0.0033 0.0016 'International Tables Vol C Tables 4.2.6.8 and 6.1.1.4'
H H 0.0000 0.0000 'International Tables Vol C Tables 4.2.6.8 and 6.1.1.4'
N N 0.0061 0.0033 'International Tables Vol C Tables 4.2.6.8 and 6.1.1.4'
S S 0.1246 0.1234 'International Tables Vol C Tables 4.2.6.8 and 6.1.1.4'
P P 0.1023 0.0942 'International Tables Vol C Tables 4.2.6.8 and 6.1.1.4'
Pd Pd -0.9988 1.0072 'International Tables Vol C Tables 4.2.6.8 and 6.1.1.4'
Cl Cl 0.1484 0.1585 'International Tables Vol C Tables 4.2.6.8 and 6.1.1.4'

loop_
_geom_angle_atom_site_label_1
_geom_angle_atom_site_label_2
_geom_angle_atom_site_label_3
_geom_angle
C42 Pd1 N1 177.2(3)
C42 Pd1 P1 87.9(2)
N1 Pd1 P1 94.52(19)
C42 Pd1 S1 87.8(2)
N1 Pd1 S1 89.75(19)
P1 Pd1 S1 174.13(8)
C42 Pd1 Pd2 96.1(2)
N1 Pd1 Pd2 82.73(18)
P1 Pd1 Pd2 83.71(6)
S1 Pd1 Pd2 92.85(6)
C11 P1 C31 104.9(4)
C11 P1 C21 105.0(4)
C31 P1 C21 104.8(4)
C11 P1 Pd1 113.4(3)
C31 P1 Pd1 111.8(3)
C21 P1 Pd1 115.9(3)
C2 S1 Pd1 101.1(3)
N6 N2 C2 108.0(7)
N6 N2 Pd2 123.4(6)
C2 N2 Pd2 127.6(6)
N4 C2 N2 105.5(7)
N4 C2 S1 125.1(7)
N2 C2 S1 129.4(7)
C12 Pd2 N2 178.0(3)
C12 Pd2 P2 88.2(2)
N2 Pd2 P2 93.01(19)
C12 Pd2 S2 87.9(2)
N2 Pd2 S2 90.79(19)
P2 Pd2 S2 174.26(8)
C12 Pd2 Pd1 95.7(2)
N2 Pd2 Pd1 82.86(19)
P2 Pd2 Pd1 83.81(6)
S2 Pd2 Pd1 92.41(6)
C51 P2 C41 104.7(4)
C51 P2 C61 105.5(4)
C41 P2 C61 104.2(4)
C51 P2 Pd2 111.7(3)
C41 P2 Pd2 113.4(3)
C61 P2 Pd2 116.3(3)
C1 S2 Pd2 100.0(3)
C1 N1 N10 108.1(7)
C1 N1 Pd1 128.2(6)
N10 N1 Pd1 123.3(5)
C2 N4 N5 110.1(7)
C2 N4 C3 130.0(8)
N5 N4 C3 119.9(7)
N4 C3 H3A 109.5
N4 C3 H3B 109.5
H3A C3 H3B 109.5
N4 C3 H3C 109.5
H3A C3 H3C 109.5
H3B C3 H3C 109.5
N6 N5 N4 105.7(7)
N6 N5 H4A 127.2
N4 N5 H4A 127.2
N5 N6 N2 110.8(7)
N5 N6 H5A 124.6
N2 N6 H5A 124.6
N9 N10 N1 109.9(7)
N9 N10 H6A 125.0
N1 N10 H6A 125.0
N10 N9 N8 106.5(8)
N10 N9 H7A 126.8
N8 N9 H7A 126.8
C1 N8 N9 108.7(7)
C1 N8 C9 130.8(9)
N9 N8 C9 120.5(8)
N8 C9 H9A 109.5
N8 C9 H9B 109.5
H9A C9 H9B 109.5
N8 C9 H9C 109.5
H9A C9 H9C 109.5
H9B C9 H9C 109.5
N1 C1 N8 106.7(8)
N1 C1 S2 129.7(7)
N8 C1 S2 123.5(7)
C12 C11 C16 118.2(8)
C12 C11 P1 121.0(7)
C16 C11 P1 120.3(7)
C11 C12 C13 119.7(8)
C11 C12 Pd2 122.2(6)
C13 C12 Pd2 118.1(6)
C14 C13 C12 120.2(8)
C14 C13 H13A 119.9
C12 C13 H13A 119.9
C13 C14 C15 122.7(9)
C13 C14 H14A 118.7
C15 C14 H14A 118.7
C14 C15 C16 117.7(9)
C14 C15 H15A 121.1
C16 C15 H15A 121.1
C15 C16 C11 121.5(9)
C15 C16 H16A 119.2
C11 C16 H16A 119.2
Cl4 C20 Cl3 132.1(14)
Cl4 C20 H20A 104.2
Cl3 C20 H20A 104.2
Cl4 C20 H20B 104.2
Cl3 C20 H20B 104.2
H20A C20 H20B 105.5
C26 C21 C22 118.6(9)
C26 C21 P1 120.8(7)
C22 C21 P1 120.2(7)
C23 C22 C21 119.5(10)
C23 C22 H22A 120.3
C21 C22 H22A 120.3
C22 C23 C24 121.8(11)
C22 C23 H23A 119.1
C24 C23 H23A 119.1
C25 C24 C23 118.5(10)
C25 C24 H24A 120.7
C23 C24 H24A 120.7
C24 C25 C26 119.9(10)
C24 C25 H25A 120.0
C26 C25 H25A 120.0
C21 C26 C25 121.4(10)
C21 C26 H26A 119.3
C25 C26 H26A 119.3
Cl1 C30 Cl2 118.3(11)
Cl1 C30 H30A 107.7
Cl2 C30 H30A 107.7
Cl1 C30 H30B 107.7
Cl2 C30 H30B 107.7
H30A C30 H30B 107.1
C36 C31 C32 119.3(8)
C36 C31 P1 122.4(7)
C32 C31 P1 118.1(7)
C31 C32 C33 121.6(9)
C31 C32 H32A 119.2
C33 C32 H32A 119.2
C34 C33 C32 118.1(10)
C34 C33 H33A 121.0
C32 C33 H33A 121.0
C33 C34 C35 120.5(9)
C33 C34 H34A 119.7
C35 C34 H34A 119.7
C36 C35 C34 119.5(10)
C36 C35 H35A 120.2
C34 C35 H35A 120.2
C31 C36 C35 120.9(9)
C31 C36 H36A 119.5
C35 C36 H36A 119.5
C46 C41 C42 120.3(7)
C46 C41 P2 119.2(6)
C42 C41 P2 119.9(6)
C43 C42 C41 117.4(7)
C43 C42 Pd1 119.4(6)
C41 C42 Pd1 123.2(6)
C44 C43 C42 122.3(8)
C44 C43 H43A 118.8
C42 C43 H43A 118.8
C43 C44 C45 119.9(8)
C43 C44 H44A 120.0
C45 C44 H44A 120.0
C46 C45 C44 119.3(8)
C46 C45 H45A 120.4
C44 C45 H45A 120.4
C45 C46 C41 120.7(9)
C45 C46 H46A 119.7
C41 C46 H46A 119.7
C56 C51 C52 117.5(9)
C56 C51 P2 119.4(7)
C52 C51 P2 122.7(8)
C53 C52 C51 121.3(10)
C53 C52 H52A 119.4
C51 C52 H52A 119.4
C52 C53 C54 121.3(11)
C52 C53 H53A 119.3
C54 C53 H53A 119.3
C55 C54 C53 118.9(11)
C55 C54 H54A 120.6
C53 C54 H54A 120.6
C54 C55 C56 120.1(11)
C54 C55 H55A 119.9
C56 C55 H55A 119.9
C55 C56 C51 120.8(11)
C55 C56 H56A 119.6
C51 C56 H56A 119.6
C66 C61 C62 118.8(10)
C66 C61 P2 122.6(8)
C62 C61 P2 118.4(7)
C61 C62 C63 119.2(10)
C61 C62 H62A 120.4
C63 C62 H62A 120.4
C64 C63 C62 122.7(12)
C64 C63 H63A 118.7
C62 C63 H63A 118.7
C63 C64 C65 118.8(11)
C63 C64 H64A 120.6
C65 C64 H64A 120.6
C64 C65 C66 120.1(12)
C64 C65 H65A 119.9
C66 C65 H65A 119.9
C61 C66 C65 120.4(11)
C61 C66 H66A 119.8
C65 C66 H66A 119.8

loop_
_geom_bond_atom_site_label_1
_geom_bond_atom_site_label_2
_geom_bond_distance
Pd1 C42 1.992(8)
Pd1 N1 2.128(6)
Pd1 P1 2.291(2)
Pd1 S1 2.378(2)
Pd1 Pd2 2.7905(8)
P1 C11 1.810(9)
P1 C31 1.829(8)
P1 C21 1.844(8)
S1 C2 1.710(9)
N2 N6 1.333(9)
N2 C2 1.336(11)
N2 Pd2 2.138(7)
C2 N4 1.335(10)
Cl1 C30 1.669(16)
Pd2 C12 2.017(8)
Pd2 P2 2.299(2)
Pd2 S2 2.386(2)
P2 C51 1.823(9)
P2 C41 1.831(8)
P2 C61 1.839(10)
S2 C1 1.726(9)
N1 C1 1.307(10)
N1 N10 1.348(9)
N4 N5 1.352(10)
N4 C3 1.453(11)
Cl2 C30 1.698(17)
C3 H3A 0.9600
C3 H3B 0.9600
C3 H3C 0.9600
Cl3 C20 1.642(19)
N5 N6 1.287(10)
N5 H4A 0.8600
Cl4 C20 1.484(18)
N6 H5A 0.8600
N10 N9 1.283(10)
N10 H6A 0.8600
N9 N8 1.355(11)
N9 H7A 0.8600
N8 C1 1.344(11)
N8 C9 1.465(12)
C9 H9A 0.9600
C9 H9B 0.9600
C9 H9C 0.9600
C11 C12 1.394(11)
C11 C16 1.413(12)
C12 C13 1.403(11)
C13 C14 1.358(12)
C13 H13A 0.9300
C14 C15 1.372(13)
C14 H14A 0.9300
C15 C16 1.400(13)
C15 H15A 0.9300
C16 H16A 0.9300
C20 H20A 0.9700
C20 H20B 0.9700
C21 C26 1.360(13)
C21 C22 1.397(12)
C22 C23 1.379(13)
C22 H22A 0.9300
C23 C24 1.380(16)
C23 H23A 0.9300
C24 C25 1.368(15)
C24 H24A 0.9300
C25 C26 1.400(12)
C25 H25A 0.9300
C26 H26A 0.9300
C30 H30A 0.9700
C30 H30B 0.9700
C31 C36 1.379(12)
C31 C32 1.393(12)
C32 C33 1.401(12)
C32 H32A 0.9300
C33 C34 1.398(15)
C33 H33A 0.9300
C34 C35 1.409(15)
C34 H34A 0.9300
C35 C36 1.386(13)
C35 H35A 0.9300
C36 H36A 0.9300
C41 C46 1.394(11)
C41 C42 1.413(11)
C42 C43 1.388(11)
C43 C44 1.376(11)
C43 H43A 0.9300
C44 C45 1.392(13)
C44 H44A 0.9300
C45 C46 1.382(12)
C45 H45A 0.9300
C46 H46A 0.9300
C51 C56 1.389(12)
C51 C52 1.395(12)
C52 C53 1.343(14)
C52 H52A 0.9300
C53 C54 1.385(17)
C53 H53A 0.9300
C54 C55 1.370(17)
C54 H54A 0.9300
C55 C56 1.388(14)
C55 H55A 0.9300
C56 H56A 0.9300
C61 C66 1.364(12)
C61 C62 1.378(13)
C62 C63 1.407(14)
C62 H62A 0.9300
C63 C64 1.325(16)
C63 H63A 0.9300
C64 C65 1.370(17)
C64 H64A 0.9300
C65 C66 1.419(15)
C65 H65A 0.9300
C66 H66A 0.9300
